data_7238075
loop_
_publ_author_name
'Tanaka, Kazuhiko'
'Osuga, Hideji'
'Kitahara, Yoshinori'

_publ_contact_author
;
    ENTER NAME
 ENTER ADDRESS
;
_publ_section_title
;
 Clathrate formation by and self-assembled supramolecular structures of a
 &#x201C;molecular spring&#x201D;
;
_journal_issue 12
_journal_name_full 'Journal of the Chemical Society, Perkin Transactions 2'
_journal_page_first 2492
_journal_paper_doi 10.1039/b005070i
_journal_year 2000
_chemical_formula_moiety 'C24 H14 O2 S4 '
_chemical_formula_sum 'C24 H14 O2 S4'
_chemical_formula_weight 462.61
_space_group_IT_number 56
_space_group_name_Hall '-P 2ab 2ac'
_space_group_name_H-M_alt 'P c c n'
_symmetry_cell_setting orthorhombic
_symmetry_Int_Tables_number 56
_symmetry_space_group_name_H-M 'P c c n'
_audit_creation_date 'Wed Aug 30 18:50:56 2000'
_audit_creation_method 'from TEXRAY.INF file'
_cell_angle_alpha 90
_cell_angle_beta 90
_cell_angle_gamma 90
_cell_formula_units_Z 8
_cell_length_a 15.217(6)
_cell_length_b 33.919(9)
_cell_length_c 7.85(1)
_cell_measurement_reflns_used 25
_cell_measurement_temperature 293.2
_cell_measurement_theta_max 37.4
_cell_measurement_theta_min 22.7
_cell_volume 4052(6)
_computing_cell_refinement 'Rigaku/AFC Diffractometer Control'
_computing_data_collection 'Rigaku/AFC Diffractometer Control'
_computing_data_reduction teXsan
_computing_publication_material teXsan
_computing_structure_refinement teXsan
_computing_structure_solution SAPI91
_diffrn_ambient_temperature 293.2
_diffrn_measurement_device 'Rigaku AFC7R'
_diffrn_measurement_method \w-2\q
_diffrn_orient_matrix_UB_11 -0.04400
_diffrn_orient_matrix_UB_12 0.00765
_diffrn_orient_matrix_UB_13 0.08867
_diffrn_orient_matrix_UB_21 0.04723
_diffrn_orient_matrix_UB_22 -0.00029
_diffrn_orient_matrix_UB_23 0.08858
_diffrn_orient_matrix_UB_31 0.01230
_diffrn_orient_matrix_UB_32 0.02847
_diffrn_orient_matrix_UB_33 -0.02290
_diffrn_radiation_detector 'scintillation counter'
_diffrn_radiation_monochromator graphite
_diffrn_radiation_source 'Rigaku rotating anode'
_diffrn_radiation_type 'Cu K\a'
_diffrn_radiation_wavelength 1.5418
_diffrn_reflns_av_R_equivalents 0.000
_diffrn_reflns_av_sigmaI/netI 0.156
_diffrn_reflns_limit_h_max 17
_diffrn_reflns_limit_h_min 0
_diffrn_reflns_limit_k_max 38
_diffrn_reflns_limit_k_min 0
_diffrn_reflns_limit_l_max 8
_diffrn_reflns_limit_l_min 0
_diffrn_reflns_number 3477
_diffrn_reflns_reduction_process 'Lp corrections applied'
_diffrn_reflns_theta_max 60.15
_diffrn_reflns_theta_min 2.61
_diffrn_standards_decay_% -7.97
_diffrn_standards_interval_count 150
_diffrn_standards_number 3
_exptl_absorpt_coefficient_mu 4.472
_exptl_absorpt_correction_T_max 1.145
_exptl_absorpt_correction_T_min 0.792
_exptl_absorpt_correction_type '\DF (DIFABS; Walker & Stuart, 1983)'
_exptl_crystal_colour yellow
_exptl_crystal_density_diffrn 1.517
_exptl_crystal_density_meas ?
_exptl_crystal_description prismatic
_exptl_crystal_F_000 1904.00
_exptl_crystal_size_max 0.750
_exptl_crystal_size_mid 0.250
_exptl_crystal_size_min 0.010
_refine_diff_density_max 0.83
_refine_diff_density_min -0.50
_refine_ls_extinction_coef 0.000(3)
_refine_ls_extinction_method 'Zachariasen(1967) type 2 Gaussian isotropic'
_refine_ls_goodness_of_fit_obs 1.411
_refine_ls_matrix_type full
_refine_ls_number_constraints 0
_refine_ls_number_parameters 278
_refine_ls_number_reflns 1588
_refine_ls_number_restraints 0
_refine_ls_R_factor_obs 0.0851
_refine_ls_shift/esd_max 0.0010
_refine_ls_shift/esd_mean 0.0000
_refine_ls_structure_factor_coef F
_refine_ls_weighting_details 'w = 1/[\s^2^(Fo) + 0.00360|Fo|^2^]'
_refine_ls_weighting_scheme calc
_refine_ls_wR_factor_obs 0.1106
_reflns_number_observed 1588
_reflns_number_total 3477
_reflns_observed_criterion >2.0sigma(I)
_cod_data_source_file b005070i.txt
_cod_data_source_block (PM-1)
_cod_depositor_comments
;
The following automatic conversions were performed:

data item '_exptl_crystal_density_meas' value 'not measured' was
changed to '?' -- the value is perceived as not measured.

data item '_refine_ls_weighting_scheme' value 'w = 1/[\s^2^(Fo) +
0.00360|Fo|^2^]' was changed to 'calc'. A new data item
'_refine_ls_weighting_details' was created with the value set to 'w =
1/[\s^2^(Fo) + 0.00360|Fo|^2^]'.

Automatic conversion script
Id: cif_fix_values 6909 2019-04-08 15:41:33Z antanas 
;
_cod_original_cell_volume 4051(7)
_cod_original_sg_symbol_H-M 'P c c n      '
_cod_original_formula_sum 'C24 H14 O2 S4 '
_cod_database_code 7238075

loop_
_symmetry_equiv_pos_as_xyz
x,y,z
1/2-x,1/2-y,z
1/2+x,-y,1/2-z
-x,1/2+y,1/2-z
-x,-y,-z
1/2+x,1/2+y,-z
1/2-x,y,1/2+z
x,1/2-y,1/2+z

loop_
_atom_site_aniso_label
_atom_site_aniso_U_11
_atom_site_aniso_U_22
_atom_site_aniso_U_33
_atom_site_aniso_U_12
_atom_site_aniso_U_13
_atom_site_aniso_U_23
S(2) 0.065(2) 0.038(1) 0.087(2) -0.002(1) 0.001(2) 0.020(2)
S(7) 0.042(2) 0.063(2) 0.114(3) 0.006(1) 0.010(2) 0.002(2)
S(12) 0.097(3) 0.044(2) 0.098(3) -0.001(2) 0.011(2) 0.028(2)
S(17) 0.047(2) 0.066(2) 0.092(3) 0.006(2) 0.010(2) -0.007(2)
O(28) 0.054(5) 0.069(5) 0.071(6) 0.006(4) 0.008(4) 0.034(5)
O(30) 0.073(6) 0.148(10) 0.072(7) -0.038(6) -0.013(6) 0.036(7)
C(1) 0.053(7) 0.033(5) 0.064(8) 0.010(5) 0.010(6) 0.004(5)
C(3) 0.057(7) 0.037(6) 0.062(8) 0.010(5) 0.004(6) 0.014(6)
C(4) 0.076(9) 0.043(7) 0.08(1) 0.020(6) 0.007(8) 0.020(6)
C(5) 0.060(8) 0.055(7) 0.09(1) 0.018(6) -0.014(7) 0.007(7)
C(6) 0.054(7) 0.045(6) 0.075(9) 0.003(5) 0.005(7) 0.002(6)
C(8) 0.054(8) 0.056(7) 0.09(1) 0.005(6) 0.023(7) 0.010(7)
C(9) 0.051(7) 0.046(7) 0.13(1) 0.000(6) 0.015(8) 0.000(8)
C(10) 0.075(9) 0.048(7) 0.13(1) -0.010(7) 0.037(9) 0.016(8)
C(11) 0.075(9) 0.038(6) 0.081(9) -0.001(6) 0.019(7) 0.011(6)
C(13) 0.066(8) 0.033(6) 0.066(8) -0.007(5) -0.010(6) 0.005(6)
C(14) 0.077(9) 0.040(6) 0.09(1) 0.013(6) -0.023(8) 0.017(7)
C(15) 0.063(8) 0.042(7) 0.11(1) 0.013(6) -0.015(8) 0.000(7)
C(16) 0.046(6) 0.035(5) 0.074(8) 0.005(5) -0.007(6) -0.012(6)
C(18) 0.051(7) 0.060(7) 0.059(8) -0.005(6) -0.006(6) -0.012(6)
C(19) 0.043(6) 0.058(7) 0.055(7) -0.006(5) 0.005(6) -0.025(6)
C(20) 0.041(6) 0.026(5) 0.054(7) 0.001(4) -0.011(5) 0.001(5)
C(21) 0.050(6) 0.022(5) 0.067(8) -0.004(4) -0.003(6) -0.002(5)
C(22) 0.047(6) 0.037(6) 0.063(8) 0.000(5) 0.005(6) 0.001(5)
C(23) 0.054(7) 0.036(6) 0.070(8) 0.000(5) 0.024(6) -0.002(5)
C(24) 0.058(7) 0.036(6) 0.046(7) 0.007(5) 0.014(6) 0.017(5)
C(25) 0.049(6) 0.036(5) 0.054(7) -0.001(5) 0.011(6) 0.012(5)
C(26) 0.054(6) 0.033(5) 0.053(7) 0.001(5) 0.002(6) 0.010(5)
C(27) 0.056(7) 0.045(6) 0.077(9) -0.001(5) 0.003(7) 0.015(6)
C(29) 0.071(9) 0.098(10) 0.062(9) -0.023(8) 0.007(7) 0.012(8)

loop_
_atom_site_label
_atom_site_fract_x
_atom_site_fract_y
_atom_site_fract_z
_atom_site_U_iso_or_equiv
_atom_site_thermal_displace_type
_atom_site_calc_flag
_atom_site_occupancy
S(2) 0.5206(2) 0.48683(8) 0.2535(5) 0.0635(9) Uani d 1.00
S(7) 0.1757(2) 0.39386(9) 0.3344(5) 0.073(1) Uani d 1.00
S(12) 0.4305(2) 0.27273(9) 0.6535(5) 0.080(1) Uani d 1.00
S(17) 0.6718(2) 0.33642(10) 0.0900(5) 0.068(1) Uani d 1.00
O(28) 0.6876(5) 0.4183(2) 0.511(1) 0.064(3) Uani d 1.00
O(30) 0.6587(7) 0.4051(4) -0.159(1) 0.098(4) Uani d 1.00
C(1) 0.5655(7) 0.4492(3) 0.375(1) 0.050(3) Uani d 1.00
C(3) 0.4200(7) 0.4636(3) 0.250(2) 0.052(3) Uani d 1.00
C(4) 0.3424(8) 0.4781(3) 0.181(2) 0.067(4) Uani d 1.00
C(5) 0.2650(8) 0.4571(3) 0.200(2) 0.068(4) Uani d 1.00
C(6) 0.2695(7) 0.4206(3) 0.283(2) 0.058(4) Uani d 1.00
C(8) 0.2395(8) 0.3573(3) 0.430(2) 0.068(4) Uani d 1.00
C(9) 0.2063(8) 0.3259(3) 0.521(2) 0.076(5) Uani d 1.00
C(10) 0.2606(10) 0.3015(3) 0.600(2) 0.085(5) Uani d 1.00
C(11) 0.3530(8) 0.3047(3) 0.571(2) 0.065(4) Uani d 1.00
C(13) 0.5095(8) 0.2928(3) 0.522(2) 0.055(4) Uani d 1.00
C(14) 0.5964(9) 0.2781(3) 0.508(2) 0.067(4) Uani d 1.00
C(15) 0.6479(8) 0.2912(3) 0.385(2) 0.070(4) Uani d 1.00
C(16) 0.6171(7) 0.3194(3) 0.270(2) 0.052(3) Uani d 1.00
C(18) 0.5805(7) 0.3624(3) 0.025(2) 0.056(4) Uani d 1.00
C(19) 0.5134(7) 0.3592(3) 0.136(1) 0.052(3) Uani d 1.00
C(20) 0.5317(6) 0.3344(3) 0.279(1) 0.040(3) Uani d 1.00
C(21) 0.4773(7) 0.3232(3) 0.418(1) 0.046(3) Uani d 1.00
C(22) 0.3870(7) 0.3327(3) 0.459(1) 0.049(3) Uani d 1.00
C(23) 0.3314(7) 0.3641(3) 0.409(2) 0.054(3) Uani d 1.00
C(24) 0.3464(7) 0.4034(3) 0.341(1) 0.047(3) Uani d 1.00
C(25) 0.4239(7) 0.4268(3) 0.334(1) 0.046(3) Uani d 1.00
C(26) 0.5092(7) 0.4202(3) 0.408(1) 0.046(3) Uani d 1.00
C(27) 0.6604(7) 0.4522(3) 0.427(2) 0.059(4) Uani d 1.00
C(29) 0.5815(9) 0.3841(4) -0.139(2) 0.077(5) Uani d 1.00
H(1) 0.3415 0.5028 0.1178 0.0855 Uiso calc 1.00
H(2) 0.2091 0.4680 0.1631 0.0811 Uiso calc 1.00
H(3) 0.1417 0.3217 0.5197 0.0978 Uiso calc 1.00
H(4) 0.2388 0.2805 0.6774 0.1033 Uiso calc 1.00
H(5) 0.6184 0.2587 0.5859 0.0817 Uiso calc 1.00
H(6) 0.7091 0.2820 0.3739 0.0775 Uiso calc 1.00
H(7) 0.4581 0.3731 0.1180 0.0595 Uiso calc 1.00
H(8) 0.5251 0.3965 0.4707 0.0554 Uiso calc 1.00
H(9) 0.6696 0.4747 0.5018 0.0762 Uiso calc 1.00
H(10) 0.6974 0.4569 0.3278 0.0762 Uiso calc 1.00
H(11) 0.5314 0.4021 -0.1460 0.0981 Uiso calc 1.00
H(12) 0.5749 0.3659 -0.2330 0.0981 Uiso calc 1.00
H(14) 0.72(1) 0.405(4) 0.44(2) 0.1092 Uiso calc 1.00
H(15) 0.667(10) 0.418(5) -0.25(2) 0.1092 Uiso calc 1.00

loop_
_atom_type_symbol
_atom_type_oxidation_number
_atom_type_number_in_cell
_atom_type_scat_dispersion_real
_atom_type_scat_dispersion_imag
_atom_type_scat_source
C 0 192 0.018 0.009
;International Tables for Crystallography
(1992, Vol. C, Tables 4.2.6.8 and 6.1.1.1)
;
H 0 112 0.000 0.000
;International Tables for Crystallography
(1992, Vol. C, Table 6.1.1.2)
;
S 0 32 0.333 0.557
;International Tables for Crystallography
(1992, Vol. C, Tables 4.2.6.8 and 6.1.1.1)
;
O 0 16 0.049 0.032
;International Tables for Crystallography
(1992, Vol. C, Tables 4.2.6.8 and 6.1.1.1)
;
